data_4123045
loop_
_publ_author_name
'Tran, Ba L.'
'Driess, Matthias'
'Hartwig, John F.'

_publ_section_title
;
 Copper-Catalyzed Oxidative Dehydrogenative Carboxylation of Unactivated
 Alkanes to Allylic Esters via Alkenes.
;
_journal_name_full 'Journal of the American Chemical Society'
_journal_page_first 141125144245005
_journal_paper_doi 10.1021/ja510093x
_journal_year 2014
_chemical_formula_sum 'C27.61 H23 Cl1.23 Cu N5 O4.39'
_chemical_formula_weight 602.14
_chemical_name_common (BPI)Cu(3,4-OMe2)
_chemical_name_systematic hartwig65
_space_group.centring_type P

_space_group_crystal_system triclinic
_space_group_IT_number 2
_space_group_name_Hall '-P 1'
_space_group_name_H-M_alt 'P -1'
_symmetry_space_group_name_Hall '-P 1'
_symmetry_space_group_name_H-M 'P -1'
_atom_sites_solution_hydrogens mixed
_atom_sites_solution_primary iterative
_atom_sites_solution_secondary difmap
_audit_creation_method SHELXL-2014/6
_cell_angle_alpha 96.671(2)
_cell_angle_beta 102.582(2)
_cell_angle_gamma 97.379(2)
_cell_formula_units_Z 2
_cell_length_a 7.9111(3)
_cell_length_b 11.4711(4)
_cell_length_c 15.1101(6)
_cell_measurement_reflns_used 9916
_cell_measurement_temperature 100(2)
_cell_measurement_theta_max 25.38
_cell_measurement_theta_min 2.67
_cell_volume 1312.41(9)
_computing_cell_refinement 'Bruker SAINT'
_computing_data_collection 'Bruker APEX2'
_computing_data_reduction 'Bruker SAINT'
_computing_molecular_graphics ORTEP-32
_computing_publication_material WinGX
_computing_structure_refinement SHELXL-2014
_computing_structure_solution SHELXT
_diffrn_ambient_temperature 100(2)
_diffrn_detector_area_resol_mean 8.366
_diffrn_measured_fraction_theta_full 0.999
_diffrn_measured_fraction_theta_max 0.992
_diffrn_measurement_device_type 'Bruker APEX-II CCD'
_diffrn_measurement_method 'phi and omega scans'
_diffrn_radiation_type MoK\a
_diffrn_radiation_wavelength 0.71073
_diffrn_reflns_av_R_equivalents 0.0283
_diffrn_reflns_av_unetI/netI 0.0180
_diffrn_reflns_Laue_measured_fraction_full 0.999
_diffrn_reflns_Laue_measured_fraction_max 0.992
_diffrn_reflns_limit_h_max 9
_diffrn_reflns_limit_h_min -9
_diffrn_reflns_limit_k_max 13
_diffrn_reflns_limit_k_min -13
_diffrn_reflns_limit_l_max 18
_diffrn_reflns_limit_l_min -18
_diffrn_reflns_number 35081
_diffrn_reflns_point_group_measured_fraction_full 0.999
_diffrn_reflns_point_group_measured_fraction_max 0.992
_diffrn_reflns_theta_full 25.000
_diffrn_reflns_theta_max 25.456
_diffrn_reflns_theta_min 1.396
_diffrn_source 'microfocus sealed tube'
_exptl_absorpt_coefficient_mu 1.004
_exptl_absorpt_correction_T_max 0.928
_exptl_absorpt_correction_T_min 0.850
_exptl_absorpt_correction_type multi-scan
_exptl_absorpt_process_details SADABS
_exptl_crystal_colour green
_exptl_crystal_density_diffrn 1.524
_exptl_crystal_description prism
_exptl_crystal_F_000 617.3
_exptl_crystal_size_max 0.070
_exptl_crystal_size_mid 0.050
_exptl_crystal_size_min 0.030
_refine_diff_density_max 1.318
_refine_diff_density_min -1.124
_refine_diff_density_rms 0.066
_refine_ls_extinction_method none
_refine_ls_goodness_of_fit_ref 1.042
_refine_ls_hydrogen_treatment constr
_refine_ls_matrix_type full
_refine_ls_number_parameters 427
_refine_ls_number_reflns 4837
_refine_ls_number_restraints 0
_refine_ls_restrained_S_all 1.042
_refine_ls_R_factor_all 0.0443
_refine_ls_R_factor_gt 0.0387
_refine_ls_shift/su_max 0.001
_refine_ls_shift/su_mean 0.000
_refine_ls_structure_factor_coef Fsqd
_refine_ls_weighting_details 'w=1/[\s^2^(Fo^2^)+(0.0302P)^2^+2.5153P] where P=(Fo^2^+2Fc^2^)/3'
_refine_ls_weighting_scheme calc
_refine_ls_wR_factor_gt 0.0901
_refine_ls_wR_factor_ref 0.0945
_reflns_Friedel_coverage 0.000
_reflns_number_gt 4379
_reflns_number_total 4837
_reflns_threshold_expression 'I > 2\s(I)'
_cod_data_source_file ja510093x_si_002.cif
_cod_data_source_block '[(BPI)Cu(O2CPh-3,4-OMe2)]'
_cod_depositor_comments
;
The following automatic conversions were performed:

'_space_group.centring_type' value 'primitive' was replaced with the
value 'P' as specified in the replacement file
'/home/antanas/src/cod-tools/trunk/data/replacement-values/replacement_values.lst'.

Automatic conversion script
Id: cif_fix_values 5642 2017-10-24 12:04:52Z antanas 
;
_cod_database_code 4123045
_shelx_space_group_comment
; 
The symmetry employed for this shelxl refinement is uniquely defined 
by the following loop, which should always be used as a source of 
symmetry information in preference to the above space-group names. 
They are only intended as comments. 
;
_shelx_estimated_absorpt_t_min 0.935
_shelx_estimated_absorpt_t_max 0.971
_shelxl_version_number 2014/6

loop_
_space_group_symop_operation_xyz
'x, y, z'
'-x, -y, -z'

loop_
_atom_site_label
_atom_site_type_symbol
_atom_site_fract_x
_atom_site_fract_y
_atom_site_fract_z
_atom_site_U_iso_or_equiv
_atom_site_adp_type
_atom_site_occupancy
_atom_site_site_symmetry_order
_atom_site_calc_flag
_atom_site_refinement_flags_posn
_atom_site_refinement_flags_adp
_atom_site_refinement_flags_occupancy
_atom_site_disorder_assembly
_atom_site_disorder_group
C1 C 0.3038(4) 0.5963(2) 0.4392(2) 0.0315(6) Uani 1 1 d . . . . .
H1 H 0.2398 0.5712 0.3775 0.038 Uiso 1 1 calc R U . . .
C2 C 0.2651(4) 0.5317(3) 0.5050(2) 0.0355(7) Uani 1 1 d . . . . .
H2 H 0.1757 0.4640 0.4892 0.043 Uiso 1 1 calc R U . . .
C3 C 0.3588(4) 0.5670(3) 0.5953(2) 0.0368(7) Uani 1 1 d . . . . .
H3 H 0.3351 0.5240 0.6424 0.044 Uiso 1 1 calc R U . . .
C4 C 0.4866(4) 0.6657(2) 0.6149(2) 0.0327(6) Uani 1 1 d . . . . .
H4 H 0.5527 0.6907 0.6762 0.039 Uiso 1 1 calc R U . . .
C5 C 0.5202(3) 0.7294(2) 0.54580(18) 0.0267(6) Uani 1 1 d . . . . .
C6 C 0.6802(3) 0.9073(2) 0.52311(17) 0.0236(5) Uani 1 1 d . . . . .
C7 C 0.8142(3) 1.0147(2) 0.55671(18) 0.0254(6) Uani 1 1 d . . . . .
C8 C 0.9264(3) 1.0549(3) 0.64231(19) 0.0308(6) Uani 1 1 d . . . . .
H8 H 0.9271 1.0111 0.6920 0.037 Uiso 1 1 calc R U . . .
C9 C 1.0376(3) 1.1624(3) 0.6521(2) 0.0342(7) Uani 1 1 d . . . . .
H9 H 1.1168 1.1923 0.7095 0.041 Uiso 1 1 calc R U . . .
C10 C 1.0352(4) 1.2266(3) 0.5797(2) 0.0348(7) Uani 1 1 d . . . . .
H10 H 1.1135 1.2993 0.5885 0.042 Uiso 1 1 calc R U . . .
C11 C 0.9205(3) 1.1869(2) 0.4945(2) 0.0309(6) Uani 1 1 d . . . . .
H11 H 0.9172 1.2316 0.4452 0.037 Uiso 1 1 calc R U . . .
C12 C 0.8112(3) 1.0792(2) 0.48484(18) 0.0253(6) Uani 1 1 d . . . . .
C13 C 0.6729(3) 1.0132(2) 0.40661(18) 0.0244(5) Uani 1 1 d . . . . .
C14 C 0.4895(3) 1.0003(2) 0.25944(18) 0.0263(6) Uani 1 1 d . . . . .
C15 C 0.4398(4) 1.0698(3) 0.19055(19) 0.0339(6) Uani 1 1 d . . . . .
H15 H 0.5067 1.1454 0.1928 0.041 Uiso 1 1 calc R U . . .
C16 C 0.2947(4) 1.0289(3) 0.1198(2) 0.0373(7) Uani 1 1 d . . . . .
H16 H 0.2594 1.0763 0.0736 0.045 Uiso 1 1 calc R U . . .
C17 C 0.2008(4) 0.9172(3) 0.11699(19) 0.0348(7) Uani 1 1 d . . . . .
H17 H 0.0994 0.8869 0.0692 0.042 Uiso 1 1 calc R U . . .
C18 C 0.2572(3) 0.8516(2) 0.18461(18) 0.0291(6) Uani 1 1 d . . . . .
H18 H 0.1936 0.7746 0.1817 0.035 Uiso 1 1 calc R U . . .
C19 C 0.4652(4) 0.5994(2) 0.23336(17) 0.0285(6) Uani 1 1 d . . . . .
C20 C 0.4091(3) 0.4919(2) 0.16103(18) 0.0261(6) Uani 1 1 d . . . . .
C21 C 0.2354(6) 0.4646(5) 0.1131(4) 0.0339(12) Uani 0.621(4) 1 d . . P A 1
H21 H 0.1519 0.5101 0.1298 0.041 Uiso 0.621(4) 1 calc R U P A 1
C22 C 0.1821(5) 0.3718(4) 0.0413(3) 0.0335(12) Uani 0.621(4) 1 d . . P A 1
C23 C 0.2982(4) 0.3007(2) 0.02011(19) 0.0330(6) Uani 0.621(4) 1 d . . P A 1
C24 C 0.4766(8) 0.3343(6) 0.0615(5) 0.0331(14) Uani 0.621(4) 1 d . . P A 1
H24 H 0.5609 0.2925 0.0415 0.040 Uiso 0.621(4) 1 calc R U P A 1
C25 C 0.5296(8) 0.4303(6) 0.1329(5) 0.0321(13) Uani 0.621(4) 1 d . . P A 1
H25 H 0.6506 0.4529 0.1620 0.038 Uiso 0.621(4) 1 calc R U P A 1
C26 C -0.1156(7) 0.4018(7) 0.0179(5) 0.080(3) Uani 0.621(4) 1 d . . P A 1
H26A H -0.2306 0.3717 -0.0236 0.120 Uiso 0.621(4) 1 calc R U P A 1
H26B H -0.1201 0.3896 0.0805 0.120 Uiso 0.621(4) 1 calc R U P A 1
H26C H -0.0847 0.4869 0.0161 0.120 Uiso 0.621(4) 1 calc R U P A 1
C21A C 0.2480(9) 0.4112(6) 0.1617(5) 0.0244(15) Uani 0.379(4) 1 d . . P A 2
H21A H 0.1847 0.4262 0.2074 0.029 Uiso 0.379(4) 1 calc R U P A 2
C22A C 0.1925(9) 0.3139(6) 0.0944(5) 0.0250(16) Uani 0.379(4) 1 d . . P A 2
C23A C 0.2982(4) 0.3007(2) 0.02011(19) 0.0330(6) Uani 0.379(4) 1 d . . P A 2
C24A C 0.4436(14) 0.3667(9) 0.0310(6) 0.028(2) Uani 0.379(4) 1 d . . P A 2
H24A H 0.5151 0.3500 -0.0105 0.034 Uiso 0.379(4) 1 calc R U P A 2
C25A C 0.5044(14) 0.4634(9) 0.1012(6) 0.030(2) Uani 0.379(4) 1 d . . P A 2
H25A H 0.6156 0.5097 0.1064 0.036 Uiso 0.379(4) 1 calc R U P A 2
C26A C -0.0429(13) 0.2419(10) 0.1603(7) 0.059(3) Uani 0.379(4) 1 d . . P A 2
H26D H -0.1464 0.1799 0.1469 0.089 Uiso 0.379(4) 1 calc R U P A 2
H26E H 0.0379 0.2319 0.2170 0.089 Uiso 0.379(4) 1 calc R U P A 2
H26F H -0.0793 0.3202 0.1676 0.089 Uiso 0.379(4) 1 calc R U P A 2
C27 C 0.3419(5) 0.1603(3) -0.0984(2) 0.0558(10) Uani 1 1 d . . . . .
H27A H 0.4007 0.2235 -0.1247 0.084 Uiso 1 1 calc R U . . .
H27B H 0.2739 0.0980 -0.1479 0.084 Uiso 1 1 calc R U . . .
H27C H 0.4299 0.1263 -0.0573 0.084 Uiso 1 1 calc R U . . .
C28 C -0.0326(7) 0.2055(5) 0.2642(4) 0.0510(15) Uani 0.614(3) 1 d . . P B 3
H28A H -0.1180 0.1640 0.2937 0.061 Uiso 0.614(3) 1 calc R U P B 3
H28B H 0.0848 0.1867 0.2910 0.061 Uiso 0.614(3) 1 calc R U P B 3
N1 N 0.4287(3) 0.69420(19) 0.45752(15) 0.0269(5) Uani 1 1 d . . . . .
N2 N 0.6513(3) 0.82812(19) 0.57432(15) 0.0265(5) Uani 1 1 d . . . . .
N3 N 0.5983(3) 0.91173(18) 0.43330(14) 0.0227(4) Uani 1 1 d . . . . .
N4 N 0.6331(3) 1.05308(19) 0.32922(15) 0.0261(5) Uani 1 1 d . . . . .
N5 N 0.3994(3) 0.89059(19) 0.25562(14) 0.0259(5) Uani 1 1 d . . . . .
O1 O 0.3422(3) 0.64300(16) 0.26211(13) 0.0343(5) Uani 1 1 d . . . . .
O2 O 0.6216(3) 0.64243(18) 0.26222(14) 0.0398(5) Uani 1 1 d . . . . .
O3 O 0.0136(4) 0.3394(4) -0.0104(3) 0.0535(12) Uani 0.621(4) 1 d . . P A 1
O3A O 0.0441(7) 0.2324(5) 0.0855(4) 0.0363(15) Uani 0.379(4) 1 d . . P A 2
O4 O 0.2288(3) 0.20760(19) -0.04889(15) 0.0451(6) Uani 1 1 d . . . . .
O5 O -0.0621(9) 0.5477(7) 0.2378(6) 0.083(3) Uani 0.386(3) 1 d . . P B 4
H5X H -0.0249 0.5099 0.2814 0.100 Uiso 0.386(3) 1 d R U P B 4
H5Y H -0.1466 0.5800 0.2503 0.100 Uiso 0.386(3) 1 d R U P B 4
Cu1 Cu 0.45003(4) 0.78303(3) 0.35170(2) 0.02403(11) Uani 1 1 d . . . . .
Cl1 Cl -0.0912(2) 0.15411(16) 0.14339(13) 0.0699(6) Uani 0.614(3) 1 d . . P B 3
Cl2 Cl -0.02991(18) 0.36073(12) 0.28600(9) 0.0477(4) Uani 0.614(3) 1 d . . P B 3

loop_
_atom_site_aniso_label
_atom_site_aniso_U_11
_atom_site_aniso_U_22
_atom_site_aniso_U_33
_atom_site_aniso_U_23
_atom_site_aniso_U_13
_atom_site_aniso_U_12
C1 0.0292(14) 0.0218(14) 0.0388(15) -0.0013(11) 0.0033(12) 0.0004(11)
C2 0.0302(15) 0.0243(14) 0.0485(17) 0.0031(13) 0.0058(13) -0.0008(11)
C3 0.0381(16) 0.0295(15) 0.0452(17) 0.0121(13) 0.0115(13) 0.0057(13)
C4 0.0331(15) 0.0299(15) 0.0336(15) 0.0032(12) 0.0053(12) 0.0054(12)
C5 0.0238(13) 0.0236(13) 0.0322(14) -0.0013(11) 0.0077(11) 0.0051(10)
C6 0.0174(12) 0.0256(13) 0.0262(13) -0.0068(10) 0.0074(10) 0.0036(10)
C7 0.0169(12) 0.0253(13) 0.0316(13) -0.0091(11) 0.0083(10) 0.0027(10)
C8 0.0207(13) 0.0371(16) 0.0304(14) -0.0075(12) 0.0057(11) 0.0013(11)
C9 0.0208(13) 0.0372(16) 0.0361(15) -0.0145(13) 0.0018(11) -0.0003(11)
C10 0.0224(13) 0.0249(14) 0.0495(17) -0.0102(13) 0.0041(12) -0.0023(11)
C11 0.0245(13) 0.0224(14) 0.0417(16) -0.0032(11) 0.0042(12) 0.0019(11)
C12 0.0177(12) 0.0203(13) 0.0351(14) -0.0074(11) 0.0060(10) 0.0036(10)
C13 0.0182(12) 0.0186(12) 0.0341(14) -0.0071(10) 0.0067(10) 0.0036(10)
C14 0.0255(13) 0.0224(13) 0.0294(13) -0.0042(10) 0.0071(11) 0.0045(10)
C15 0.0358(15) 0.0283(15) 0.0352(15) 0.0006(12) 0.0062(12) 0.0030(12)
C16 0.0410(17) 0.0387(17) 0.0302(15) 0.0035(12) 0.0042(12) 0.0078(13)
C17 0.0317(15) 0.0402(17) 0.0265(14) -0.0056(12) 0.0004(11) 0.0046(13)
C18 0.0260(13) 0.0290(14) 0.0279(13) -0.0074(11) 0.0054(11) 0.0000(11)
C19 0.0382(16) 0.0178(13) 0.0246(13) 0.0024(10) 0.0007(11) -0.0009(11)
C20 0.0263(13) 0.0192(13) 0.0273(13) -0.0011(10) -0.0015(11) 0.0010(10)
C21 0.023(2) 0.033(3) 0.041(3) -0.014(2) 0.008(2) 0.0034(19)
C22 0.018(2) 0.036(3) 0.038(3) -0.013(2) 0.0006(18) -0.0002(18)
C23 0.0327(15) 0.0249(14) 0.0347(15) -0.0095(11) -0.0005(12) 0.0071(12)
C24 0.025(3) 0.029(3) 0.044(4) -0.004(3) 0.010(3) 0.009(2)
C25 0.023(3) 0.031(3) 0.038(4) 0.001(3) 0.003(3) -0.001(2)
C26 0.020(3) 0.104(6) 0.090(5) -0.059(4) -0.009(3) 0.017(3)
C21A 0.030(4) 0.017(3) 0.025(4) -0.002(3) 0.006(3) 0.001(3)
C22A 0.021(3) 0.017(3) 0.031(4) -0.004(3) 0.001(3) -0.002(3)
C23A 0.0327(15) 0.0249(14) 0.0347(15) -0.0095(11) -0.0005(12) 0.0071(12)
C24A 0.040(6) 0.027(5) 0.018(4) 0.007(3) 0.007(4) 0.000(4)
C25A 0.035(5) 0.027(5) 0.020(5) 0.010(3) -0.001(4) -0.014(4)
C26A 0.054(6) 0.052(7) 0.068(6) -0.023(5) 0.041(5) -0.024(5)
C27 0.078(3) 0.0414(19) 0.0471(19) -0.0164(15) 0.0357(19) -0.0083(18)
C28 0.034(3) 0.034(3) 0.079(4) -0.001(3) 0.007(3) -0.001(2)
N1 0.0238(11) 0.0213(11) 0.0326(12) -0.0028(9) 0.0051(9) 0.0013(9)
N2 0.0216(11) 0.0270(12) 0.0285(11) -0.0043(9) 0.0068(9) 0.0010(9)
N3 0.0192(10) 0.0195(11) 0.0265(11) -0.0057(8) 0.0049(8) 0.0014(8)
N4 0.0231(11) 0.0197(11) 0.0317(12) -0.0035(9) 0.0034(9) 0.0018(9)
N5 0.0239(11) 0.0242(11) 0.0263(11) -0.0060(9) 0.0045(9) 0.0031(9)
O1 0.0385(11) 0.0231(10) 0.0329(10) -0.0098(8) 0.0016(9) -0.0015(8)
O2 0.0345(11) 0.0311(11) 0.0416(12) -0.0075(9) -0.0007(9) -0.0118(9)
O3 0.0200(16) 0.064(3) 0.059(2) -0.039(2) -0.0020(15) 0.0045(16)
O3A 0.031(3) 0.030(3) 0.043(3) -0.015(2) 0.014(2) -0.008(2)
O4 0.0368(11) 0.0377(12) 0.0480(13) -0.0247(10) -0.0033(10) 0.0101(9)
O5 0.039(4) 0.076(5) 0.113(6) -0.054(5) 0.011(4) 0.002(3)
Cu1 0.02265(17) 0.01840(17) 0.02626(17) -0.00600(12) 0.00285(12) -0.00088(12)
Cl1 0.0698(11) 0.0535(11) 0.0846(12) -0.0249(9) 0.0420(9) -0.0055(8)
Cl2 0.0525(8) 0.0367(7) 0.0454(8) -0.0040(5) 0.0004(6) 0.0045(6)

loop_
_atom_type_symbol
_atom_type_description
_atom_type_scat_dispersion_real
_atom_type_scat_dispersion_imag
_atom_type_scat_source
C C 0.0033 0.0016 'International Tables Vol C Tables 4.2.6.8 and 6.1.1.4'
H H 0.0000 0.0000 'International Tables Vol C Tables 4.2.6.8 and 6.1.1.4'
N N 0.0061 0.0033 'International Tables Vol C Tables 4.2.6.8 and 6.1.1.4'
O O 0.0106 0.0060 'International Tables Vol C Tables 4.2.6.8 and 6.1.1.4'
Cu Cu 0.3201 1.2651 'International Tables Vol C Tables 4.2.6.8 and 6.1.1.4'
Cl Cl 0.1484 0.1585 'International Tables Vol C Tables 4.2.6.8 and 6.1.1.4'

loop_
_geom_angle_atom_site_label_1
_geom_angle_atom_site_label_2
_geom_angle_atom_site_label_3
_geom_angle
N1 C1 C2 123.4(3)
N1 C1 H1 118.3
C2 C1 H1 118.3
C1 C2 C3 118.8(3)
C1 C2 H2 120.6
C3 C2 H2 120.6
C4 C3 C2 118.6(3)
C4 C3 H3 120.7
C2 C3 H3 120.7
C3 C4 C5 120.6(3)
C3 C4 H4 119.7
C5 C4 H4 119.7
N1 C5 N2 124.1(2)
N1 C5 C4 120.6(2)
N2 C5 C4 115.3(2)
N2 C6 N3 129.3(2)
N2 C6 C7 122.3(2)
N3 C6 C7 108.3(2)
C12 C7 C8 121.6(2)
C12 C7 C6 107.2(2)
C8 C7 C6 131.2(3)
C7 C8 C9 117.0(3)
C7 C8 H8 121.5
C9 C8 H8 121.5
C10 C9 C8 121.4(3)
C10 C9 H9 119.3
C8 C9 H9 119.3
C9 C10 C11 121.4(3)
C9 C10 H10 119.3
C11 C10 H10 119.3
C12 C11 C10 117.0(3)
C12 C11 H11 121.5
C10 C11 H11 121.5
C7 C12 C11 121.6(2)
C7 C12 C13 106.9(2)
C11 C12 C13 131.5(3)
N4 C13 N3 129.4(2)
N4 C13 C12 122.0(2)
N3 C13 C12 108.6(2)
N5 C14 N4 124.3(2)
N5 C14 C15 120.6(2)
N4 C14 C15 115.1(2)
C16 C15 C14 120.4(3)
C16 C15 H15 119.8
C14 C15 H15 119.8
C15 C16 C17 118.8(3)
C15 C16 H16 120.6
C17 C16 H16 120.6
C18 C17 C16 118.6(3)
C18 C17 H17 120.7
C16 C17 H17 120.7
N5 C18 C17 123.6(3)
N5 C18 H18 118.2
C17 C18 H18 118.2
O2 C19 O1 122.9(2)
O2 C19 C20 120.9(3)
O1 C19 C20 116.2(2)
C25 C20 C21 119.1(4)
C25A C20 C21A 119.8(5)
C25A C20 C19 122.6(5)
C25 C20 C19 121.1(3)
C21 C20 C19 119.2(3)
C21A C20 C19 117.5(3)
C22 C21 C20 120.6(4)
C22 C21 H21 119.7
C20 C21 H21 119.7
C23 C22 O3 114.9(4)
C23 C22 C21 120.4(4)
O3 C22 C21 124.6(4)
O4 C23 C22 115.4(3)
O4 C23 C24 125.1(3)
C22 C23 C24 119.1(4)
C23 C24 C25 119.2(5)
C23 C24 H24 120.4
C25 C24 H24 120.4
C20 C25 C24 120.6(5)
C20 C25 H25 119.7
C24 C25 H25 119.7
O3 C26 H26A 109.5
O3 C26 H26B 109.5
H26A C26 H26B 109.5
O3 C26 H26C 109.5
H26A C26 H26C 109.5
H26B C26 H26C 109.5
C22A C21A C20 118.1(6)
C22A C21A H21A 121.0
C20 C21A H21A 121.0
C21A C22A O3A 124.6(6)
C21A C22A C23A 117.2(6)
O3A C22A C23A 118.0(5)
C24A C23A O4 125.7(5)
C24A C23A C22A 119.4(5)
O4 C23A C22A 114.5(3)
C23A C24A C25A 123.0(9)
C23A C24A H24A 118.5
C25A C24A H24A 118.5
C20 C25A C24A 121.2(8)
C20 C25A H25A 119.4
C24A C25A H25A 119.4
O3A C26A H26D 109.5
O3A C26A H26E 109.5
H26D C26A H26E 109.5
O3A C26A H26F 109.5
H26D C26A H26F 109.5
H26E C26A H26F 109.5
O4 C27 H27A 109.5
O4 C27 H27B 109.5
H27A C27 H27B 109.5
O4 C27 H27C 109.5
H27A C27 H27C 109.5
H27B C27 H27C 109.5
Cl2 C28 Cl1 110.5(3)
Cl2 C28 H28A 109.5
Cl1 C28 H28A 109.5
Cl2 C28 H28B 109.5
Cl1 C28 H28B 109.5
H28A C28 H28B 108.1
C1 N1 C5 118.0(2)
C1 N1 Cu1 116.59(18)
C5 N1 Cu1 125.25(18)
C6 N2 C5 123.4(2)
C13 N3 C6 109.0(2)
C13 N3 Cu1 124.37(17)
C6 N3 Cu1 124.98(17)
C13 N4 C14 122.6(2)
C14 N5 C18 118.0(2)
C14 N5 Cu1 125.04(17)
C18 N5 Cu1 116.86(18)
C19 O1 Cu1 107.59(16)
C22 O3 C26 116.3(4)
C22A O3A C26A 116.3(6)
C23A O4 C27 118.2(2)
C23 O4 C27 118.2(2)
H5X O5 H5Y 107.7
N3 Cu1 O1 168.23(9)
N3 Cu1 N1 90.55(9)
O1 Cu1 N1 92.11(9)
N3 Cu1 N5 89.96(9)
O1 Cu1 N5 91.27(8)
N1 Cu1 N5 160.81(9)

loop_
_geom_bond_atom_site_label_1
_geom_bond_atom_site_label_2
_geom_bond_distance
C1 N1 1.355(3)
C1 C2 1.371(4)
C1 H1 0.9500
C2 C3 1.388(4)
C2 H2 0.9500
C3 C4 1.374(4)
C3 H3 0.9500
C4 C5 1.394(4)
C4 H4 0.9500
C5 N1 1.359(3)
C5 N2 1.391(3)
C6 N2 1.290(3)
C6 N3 1.380(3)
C6 C7 1.478(3)
C7 C12 1.381(4)
C7 C8 1.389(4)
C8 C9 1.392(4)
C8 H8 0.9500
C9 C10 1.386(4)
C9 H9 0.9500
C10 C11 1.392(4)
C10 H10 0.9500
C11 C12 1.387(4)
C11 H11 0.9500
C12 C13 1.478(3)
C13 N4 1.295(3)
C13 N3 1.379(3)
C14 N5 1.353(3)
C14 N4 1.386(3)
C14 C15 1.403(4)
C15 C16 1.376(4)
C15 H15 0.9500
C16 C17 1.387(4)
C16 H16 0.9500
C17 C18 1.370(4)
C17 H17 0.9500
C18 N5 1.360(3)
C18 H18 0.9500
C19 O2 1.234(3)
C19 O1 1.283(3)
C19 C20 1.499(3)
C20 C25A 1.336(11)
C20 C25 1.367(7)
C20 C21 1.383(5)
C20 C21A 1.478(7)
C21 C22 1.380(6)
C21 H21 0.9500
C22 C23 1.368(5)
C22 O3 1.370(5)
C23 O4 1.367(3)
C23 C24 1.397(7)
C24 C25 1.400(9)
C24 H24 0.9500
C25 H25 0.9500
C26 O3 1.431(6)
C26 H26A 0.9800
C26 H26B 0.9800
C26 H26C 0.9800
C21A C22A 1.375(9)
C21A H21A 0.9500
C22A O3A 1.375(8)
C22A C23A 1.544(8)
C23A C24A 1.261(11)
C23A O4 1.367(3)
C24A C25A 1.398(14)
C24A H24A 0.9500
C25A H25A 0.9500
C26A O3A 1.446(10)
C26A H26D 0.9800
C26A H26E 0.9800
C26A H26F 0.9800
C27 O4 1.407(4)
C27 H27A 0.9800
C27 H27B 0.9800
C27 H27C 0.9800
C28 Cl2 1.770(5)
C28 Cl1 1.791(6)
C28 H28A 0.9900
C28 H28B 0.9900
N1 Cu1 2.019(2)
N3 Cu1 1.892(2)
N5 Cu1 2.020(2)
O1 Cu1 1.9443(18)
O5 H5X 0.8494
O5 H5Y 0.8492
